data_7030378
loop_
_publ_author_name
'Cooper, Oliver J.'
'Mills, David P.'
'Lewis, William'
'Blake, Alexander J.'
'Liddle, Stephen T.'

_publ_section_title
;
 Reactivity of the uranium(iv) carbene complex
 [U(BIPM(TMS))(Cl)(\m-Cl)2Li(THF)2] (BIPM(TMS) = {C(PPh2NSiMe3)2}) towards
 carbonyl and heteroallene substrates: metallo-Wittig, adduct formation,
 C-F bond activation, and [2 + 2]-cycloaddition reactions.
;
_journal_issue 38
_journal_name_full 'Dalton transactions (Cambridge, England : 2003)'
_journal_page_first 14275
_journal_page_last 14283
_journal_paper_doi 10.1039/c4dt00909f
_journal_volume 43
_journal_year 2014
_chemical_formula_moiety 'C20 H20 Cl2 F2 N4 U'
_chemical_formula_sum 'C20 H20 Cl2 F2 N4 U'
_chemical_formula_weight 663.33
_chemical_name_systematic
; 
 ? 
;
_space_group_IT_number 15
_symmetry_cell_setting monoclinic
_symmetry_space_group_name_Hall '-C 2yc'
_symmetry_space_group_name_H-M 'C 1 2/c 1'
_atom_sites_solution_hydrogens geom
_atom_sites_solution_primary direct
_atom_sites_solution_secondary difmap
_audit_creation_method 'enCIFer editing of SHELXL97 CIF output'
_cell_angle_alpha 90.00
_cell_angle_beta 124.27(3)
_cell_angle_gamma 90.00
_cell_formula_units_Z 4
_cell_length_a 18.116(4)
_cell_length_b 9.6551(19)
_cell_length_c 15.002(3)
_cell_measurement_reflns_used 7412
_cell_measurement_temperature 90(2)
_cell_measurement_theta_max 27.48
_cell_measurement_theta_min 2.51
_cell_volume 2168.5(11)
_computing_cell_refinement 'Bruker SAINT version 6.36A (Bruker, 2000)'
_computing_data_collection 'Bruker SMART version 5.625 (Bruker, 2001)'
_computing_data_reduction 'Bruker SAINT; SHELXTL (Sheldrick, 2008)'
_computing_molecular_graphics 'SHELXTL (Sheldrick, 2008)'
_computing_publication_material 'enCIFer (Allen et al., 2004); PLATON (Spek, 2009)'
_computing_structure_refinement 'SHELXL97 (Sheldrick, 2008)'
_computing_structure_solution 'SHELXTL (Sheldrick, 2008)'
_diffrn_ambient_temperature 90(2)
_diffrn_measured_fraction_theta_full 0.998
_diffrn_measured_fraction_theta_max 0.998
_diffrn_measurement_device_type 'Bruker SMART APEX CCD diffractometer'
_diffrn_measurement_method '\w rotation with narrow frames'
_diffrn_radiation_monochromator graphite
_diffrn_radiation_source 'normal-focus sealed tube'
_diffrn_radiation_type MoK\a
_diffrn_radiation_wavelength 0.71073
_diffrn_reflns_av_R_equivalents 0.020
_diffrn_reflns_av_sigmaI/netI 0.019
_diffrn_reflns_limit_h_max 21
_diffrn_reflns_limit_h_min -21
_diffrn_reflns_limit_k_max 11
_diffrn_reflns_limit_k_min -11
_diffrn_reflns_limit_l_max 17
_diffrn_reflns_limit_l_min -17
_diffrn_reflns_number 7693
_diffrn_reflns_theta_full 25.00
_diffrn_reflns_theta_max 25.00
_diffrn_reflns_theta_min 2.55
_diffrn_standards_decay_% 0
_diffrn_standards_number 0
_exptl_absorpt_coefficient_mu 7.762
_exptl_absorpt_correction_T_max 0.746
_exptl_absorpt_correction_T_min 0.419
_exptl_absorpt_correction_type multi-scan
_exptl_absorpt_process_details '(SADABS; Bruker, 2001)'
_exptl_crystal_colour blue-green
_exptl_crystal_density_diffrn 2.032
_exptl_crystal_density_method 'not measured'
_exptl_crystal_description column
_exptl_crystal_F_000 1248
_exptl_crystal_size_max 0.10
_exptl_crystal_size_mid 0.04
_exptl_crystal_size_min 0.04
_refine_diff_density_max 0.84
_refine_diff_density_min -0.36
_refine_diff_density_rms 0.09
_refine_ls_extinction_method none
_refine_ls_goodness_of_fit_ref 1.10
_refine_ls_hydrogen_treatment constr
_refine_ls_matrix_type full
_refine_ls_number_parameters 132
_refine_ls_number_reflns 1914
_refine_ls_number_restraints 0
_refine_ls_restrained_S_all 1.10
_refine_ls_R_factor_all 0.0151
_refine_ls_R_factor_gt 0.0148
_refine_ls_shift/su_max 0.000
_refine_ls_shift/su_mean 0.000
_refine_ls_structure_factor_coef Fsqd
_refine_ls_weighting_details 'calc w=1/[\s^2^(Fo^2^)+(0.013P)^2^+5.874P] where P=(Fo^2^+2Fc^2^)/3'
_refine_ls_weighting_scheme calc
_refine_ls_wR_factor_gt 0.0360
_refine_ls_wR_factor_ref 0.0361
_reflns_number_gt 1884
_reflns_number_total 1914
_reflns_threshold_expression I>2\s(I)
_cod_data_source_file c4dt00909f1.cif
_cod_data_source_block 6
_cod_depositor_comments 'Adding full bibliography for 7030374--7030380.cif.'
_cod_original_cell_volume 2168.6(7)
_cod_original_sg_symbol_H-M 'C 2/c'
_cod_database_code 7030378

loop_
_symmetry_equiv_pos_as_xyz
'x, y, z'
'-x, y, -z+1/2'
'x+1/2, y+1/2, z'
'-x+1/2, y+1/2, -z+1/2'
'-x, -y, -z'
'x, -y, z-1/2'
'-x+1/2, -y+1/2, -z'
'x+1/2, -y+1/2, z-1/2'

loop_
_atom_site_label
_atom_site_type_symbol
_atom_site_fract_x
_atom_site_fract_y
_atom_site_fract_z
_atom_site_U_iso_or_equiv
_atom_site_adp_type
_atom_site_occupancy
_atom_site_symmetry_multiplicity
_atom_site_calc_flag
_atom_site_refinement_flags
U1 U 0.0000 0.857500(14) 0.2500 0.01632(6) Uani 1 2 d S
Cl1 Cl -0.10824(4) 0.77239(7) 0.04356(5) 0.02207(15) Uani 1 1 d .
F1 F 0.09701(10) 0.92532(16) 0.21881(12) 0.0211(3) Uani 1 1 d .
N1 N -0.07275(16) 1.0843(2) 0.13259(18) 0.0209(5) Uani 1 1 d .
N2 N -0.08834(16) 0.6347(2) 0.25527(19) 0.0186(5) Uani 1 1 d .
C1 C -0.0693(2) 1.1083(3) 0.0468(2) 0.0248(6) Uani 1 1 d .
H1A H -0.0419 1.0408 0.0284 0.030 Uiso 1 1 calc R
C2 C -0.1034(2) 1.2262(3) -0.0160(2) 0.0261(6) Uani 1 1 d .
H2A H -0.0996 1.2389 -0.0761 0.031 Uiso 1 1 calc R
C3 C -0.1431(2) 1.3248(3) 0.0102(2) 0.0259(6) Uani 1 1 d .
H3A H -0.1672 1.4069 -0.0315 0.031 Uiso 1 1 calc R
C4 C -0.14719(19) 1.3022(3) 0.0984(2) 0.0251(6) Uani 1 1 d .
H4A H -0.1738 1.3689 0.1185 0.030 Uiso 1 1 calc R
C5 C -0.11207(19) 1.1814(3) 0.1568(2) 0.0224(6) Uani 1 1 d .
H5A H -0.1158 1.1661 0.2167 0.027 Uiso 1 1 calc R
C6 C -0.05069(19) 0.5337(3) 0.3295(2) 0.0204(6) Uani 1 1 d .
H6A H 0.0125 0.5252 0.3719 0.024 Uiso 1 1 calc R
C7 C -0.0993(2) 0.4415(3) 0.3475(2) 0.0238(6) Uani 1 1 d .
H7A H -0.0700 0.3708 0.4003 0.029 Uiso 1 1 calc R
C8 C -0.1914(2) 0.4536(3) 0.2873(2) 0.0243(6) Uani 1 1 d .
H8A H -0.2262 0.3935 0.2998 0.029 Uiso 1 1 calc R
C9 C -0.23187(19) 0.5555(3) 0.2084(2) 0.0228(6) Uani 1 1 d .
H9A H -0.2950 0.5653 0.1648 0.027 Uiso 1 1 calc R
C10 C -0.17834(19) 0.6422(3) 0.1947(2) 0.0193(6) Uani 1 1 d .
H10A H -0.2064 0.7107 0.1398 0.023 Uiso 1 1 calc R

loop_
_atom_site_aniso_label
_atom_site_aniso_U_11
_atom_site_aniso_U_22
_atom_site_aniso_U_33
_atom_site_aniso_U_23
_atom_site_aniso_U_13
_atom_site_aniso_U_12
U1 0.01934(9) 0.01394(8) 0.01463(8) 0.000 0.00893(6) 0.000
Cl1 0.0241(3) 0.0208(3) 0.0157(3) -0.0010(3) 0.0078(3) 0.0009(3)
F1 0.0217(8) 0.0174(8) 0.0187(8) -0.0043(6) 0.0080(7) 0.0055(7)
N1 0.0259(12) 0.0178(12) 0.0168(11) -0.0007(9) 0.0108(10) 0.0000(10)
N2 0.0220(12) 0.0149(12) 0.0170(12) -0.0020(9) 0.0098(10) -0.0001(9)
C1 0.0324(16) 0.0209(14) 0.0234(15) -0.0002(12) 0.0171(14) -0.0001(12)
C2 0.0323(16) 0.0251(16) 0.0188(14) 0.0012(12) 0.0130(13) -0.0060(13)
C3 0.0254(15) 0.0177(14) 0.0229(15) 0.0034(12) 0.0065(13) -0.0030(12)
C4 0.0257(15) 0.0210(15) 0.0228(15) -0.0027(12) 0.0103(13) 0.0006(12)
C5 0.0248(15) 0.0212(14) 0.0188(14) -0.0008(11) 0.0107(12) 0.0005(12)
C6 0.0235(14) 0.0146(13) 0.0178(13) -0.0006(11) 0.0085(12) 0.0012(11)
C7 0.0340(16) 0.0163(14) 0.0183(14) 0.0010(11) 0.0130(13) 0.0008(12)
C8 0.0320(16) 0.0194(15) 0.0243(15) -0.0039(12) 0.0175(13) -0.0070(12)
C9 0.0223(14) 0.0207(15) 0.0211(14) -0.0043(12) 0.0096(12) -0.0031(12)
C10 0.0222(14) 0.0137(14) 0.0177(14) -0.0008(10) 0.0087(12) 0.0014(10)

loop_
_atom_type_symbol
_atom_type_description
_atom_type_scat_dispersion_real
_atom_type_scat_dispersion_imag
_atom_type_scat_source
C C 0.0033 0.0016 'International Tables Vol C Tables 4.2.6.8 and 6.1.1.4'
H H 0.0000 0.0000 'International Tables Vol C Tables 4.2.6.8 and 6.1.1.4'
F F 0.0171 0.0103 'International Tables Vol C Tables 4.2.6.8 and 6.1.1.4'
Cl Cl 0.1484 0.1585 'International Tables Vol C Tables 4.2.6.8 and 6.1.1.4'
N N 0.0061 0.0033 'International Tables Vol C Tables 4.2.6.8 and 6.1.1.4'
U U -9.6767 9.6646 'International Tables Vol C Tables 4.2.6.8 and 6.1.1.4'

loop_
_geom_angle_atom_site_label_1
_geom_angle_atom_site_label_2
_geom_angle_atom_site_label_3
_geom_angle
_geom_angle_site_symmetry_1
_geom_angle_site_symmetry_3
F1 U1 F1 144.69(8) . 2
F1 U1 N1 74.49(7) . 2
F1 U1 N1 76.48(7) . .
N1 U1 N1 68.53(10) 2 .
F1 U1 Cl1 89.87(5) . .
F1 U1 Cl1 100.78(5) 2 .
N1 U1 Cl1 141.55(5) 2 .
N1 U1 Cl1 73.77(6) . .
F1 U1 Cl1 100.78(5) . 2
Cl1 U1 Cl1 144.52(3) . 2
F1 U1 N2 70.62(6) . 2
Cl1 U1 N2 77.53(6) . 2
Cl1 U1 N2 74.45(5) . .
F1 U1 N2 144.44(6) . .
F1 U1 N2 70.62(6) 2 .
N1 U1 N2 135.88(7) 2 .
N1 U1 N2 126.50(7) . .
N2 U1 N2 74.85(10) 2 .
C1 N1 C5 117.1(3) . .
C1 N1 U1 120.39(19) . .
C5 N1 U1 122.49(18) . .
C6 N2 C10 117.0(2) . .
C6 N2 U1 124.67(18) . .
C10 N2 U1 116.59(17) . .
N1 C1 C2 123.5(3) . .
N1 C1 H1A 118.3 . .
C2 C1 H1A 118.3 . .
C3 C2 C1 118.7(3) . .
C3 C2 H2A 120.7 . .
C1 C2 H2A 120.7 . .
C2 C3 C4 118.8(3) . .
C2 C3 H3A 120.6 . .
C4 C3 H3A 120.6 . .
C5 C4 C3 119.1(3) . .
C5 C4 H4A 120.4 . .
C3 C4 H4A 120.4 . .
N1 C5 C4 122.8(3) . .
N1 C5 H5A 118.6 . .
C4 C5 H5A 118.6 . .
N2 C6 C7 123.2(3) . .
N2 C6 H6A 118.4 . .
C7 C6 H6A 118.4 . .
C6 C7 C8 119.0(3) . .
C6 C7 H7A 120.5 . .
C8 C7 H7A 120.5 . .
C7 C8 C9 118.7(3) . .
C7 C8 H8A 120.7 . .
C9 C8 H8A 120.7 . .
C10 C9 C8 118.6(3) . .
C10 C9 H9A 120.7 . .
C8 C9 H9A 120.7 . .
N2 C10 C9 123.4(3) . .
N2 C10 H10A 118.3 . .
C9 C10 H10A 118.3 . .

loop_
_geom_bond_atom_site_label_1
_geom_bond_atom_site_label_2
_geom_bond_distance
U1 F1 2.1592(17)
U1 N1 2.649(2)
U1 Cl1 2.6969(12)
U1 N2 2.709(2)
N1 C1 1.343(4)
N1 C5 1.345(4)
N2 C6 1.343(3)
N2 C10 1.349(4)
C1 C2 1.382(4)
C1 H1A 0.9500
C2 C3 1.377(5)
C2 H2A 0.9500
C3 C4 1.384(4)
C3 H3A 0.9500
C4 C5 1.380(4)
C4 H4A 0.9500
C5 H5A 0.9500
C6 C7 1.381(4)
C6 H6A 0.9500
C7 C8 1.384(4)
C7 H7A 0.9500
C8 C9 1.388(4)
C8 H8A 0.9500
C9 C10 1.381(4)
C9 H9A 0.9500
C10 H10A 0.9500

loop_
_geom_torsion_atom_site_label_1
_geom_torsion_atom_site_label_2
_geom_torsion_atom_site_label_3
_geom_torsion_atom_site_label_4
_geom_torsion
_geom_torsion_site_symmetry_1
F1 U1 N1 C1 41.9(2) .
F1 U1 N1 C1 -158.4(2) 2
N1 U1 N1 C1 120.3(3) 2
Cl1 U1 N1 C1 -52.0(2) .
Cl1 U1 N1 C1 132.26(19) 2
N2 U1 N1 C1 -0.5(3) 2
N2 U1 N1 C1 -107.7(2) .
F1 U1 N1 C5 -136.2(2) .
F1 U1 N1 C5 23.5(2) 2
N1 U1 N1 C5 -57.82(19) 2
Cl1 U1 N1 C5 129.9(2) .
Cl1 U1 N1 C5 -45.9(3) 2
N2 U1 N1 C5 -178.66(19) 2
N2 U1 N1 C5 74.1(2) .
F1 U1 N2 C6 70.8(2) .
F1 U1 N2 C6 -114.7(2) 2
N1 U1 N2 C6 -70.7(2) 2
N1 U1 N2 C6 -166.91(19) .
Cl1 U1 N2 C6 137.6(2) .
Cl1 U1 N2 C6 -20.4(2) 2
N2 U1 N2 C6 56.64(19) 2
F1 U1 N2 C10 -124.71(19) .
F1 U1 N2 C10 49.82(19) 2
N1 U1 N2 C10 93.9(2) 2
N1 U1 N2 C10 -2.4(2) .
Cl1 U1 N2 C10 -57.85(19) .
Cl1 U1 N2 C10 144.1(2) 2
N2 U1 N2 C10 -138.8(2) 2
C5 N1 C1 C2 0.2(4) .
U1 N1 C1 C2 -178.0(2) .
N1 C1 C2 C3 0.1(5) .
C1 C2 C3 C4 0.0(4) .
C2 C3 C4 C5 -0.4(4) .
C1 N1 C5 C4 -0.6(4) .
U1 N1 C5 C4 177.5(2) .
C3 C4 C5 N1 0.8(4) .
C10 N2 C6 C7 -1.5(4) .
U1 N2 C6 C7 163.0(2) .
N2 C6 C7 C8 -0.8(4) .
C6 C7 C8 C9 2.1(4) .
C7 C8 C9 C10 -1.3(4) .
C6 N2 C10 C9 2.4(4) .
U1 N2 C10 C9 -163.3(2) .
C8 C9 C10 N2 -1.1(4) .
